data_7232251
loop_
_publ_author_name
'Han, Jingyu'
'Zhang, Limei'
'Li, Shufen'
'Zheng, Wei'
'Jia, Dingxian'
'Yuan, Yaxian'

_publ_section_title
;
 Alcohol-solvothermal syntheses, crystal structures and photocatalytic
 properties of tin selenides with polyselenide ligands
;
_journal_issue 10
_journal_name_full CrystEngComm
_journal_page_first 1642
_journal_paper_doi 10.1039/C8CE02065E
_journal_volume 21
_journal_year 2019
_chemical_formula_moiety 'C6 H24 Mn N6 Se12 Sn'
_chemical_formula_sum 'C6 H24 Mn N6 Se12 Sn'
_chemical_formula_weight 1301.46
_space_group_IT_number 2
_space_group_name_Hall '-P 1'
_space_group_name_H-M_alt 'P -1'
_symmetry_cell_setting triclinic
_symmetry_Int_Tables_number 2
_symmetry_space_group_name_Hall '-P 1'
_symmetry_space_group_name_H-M 'P -1'
_atom_sites_solution_hydrogens geom
_atom_sites_solution_primary direct
_atom_sites_solution_secondary difmap
_audit_creation_method SHELXL-97
_audit_update_record
;
2018-11-07 deposited with the CCDC.
2019-01-29 downloaded from the CCDC.
;
_cell_angle_alpha 89.37(3)
_cell_angle_beta 74.97(3)
_cell_angle_gamma 75.66(3)
_cell_formula_units_Z 2
_cell_length_a 10.222(2)
_cell_length_b 12.175(2)
_cell_length_c 12.394(3)
_cell_measurement_reflns_used 4896
_cell_measurement_temperature 223(2)
_cell_measurement_theta_max 27.3048
_cell_measurement_theta_min 3.0629
_cell_volume 1440.9(6)
_computing_cell_refinement CrystalClear
_computing_data_collection CrystalClear
_computing_data_reduction CrystalStructure
_computing_molecular_graphics 'Bruker SHELXTL'
_computing_publication_material 'Bruker SHELXTL'
_computing_structure_refinement 'SHELXL-97 (Sheldrick, 1997)'
_computing_structure_solution 'SHELXS-97 (Sheldrick, 1990)'
_diffrn_ambient_temperature 223(2)
_diffrn_detector_area_resol_mean 14.63
_diffrn_measured_fraction_theta_full 0.989
_diffrn_measured_fraction_theta_max 0.989
_diffrn_measurement_device_type 'Rigaku Saturn'
_diffrn_measurement_method \w
_diffrn_radiation_monochromator graphite
_diffrn_radiation_source 'fine-focus sealed tube'
_diffrn_radiation_type MoK\a
_diffrn_radiation_wavelength 0.71073
_diffrn_reflns_av_R_equivalents 0.0606
_diffrn_reflns_av_sigmaI/netI 0.0808
_diffrn_reflns_limit_h_max 12
_diffrn_reflns_limit_h_min -12
_diffrn_reflns_limit_k_max 13
_diffrn_reflns_limit_k_min -14
_diffrn_reflns_limit_l_max 14
_diffrn_reflns_limit_l_min -14
_diffrn_reflns_number 10888
_diffrn_reflns_theta_full 25.35
_diffrn_reflns_theta_max 25.35
_diffrn_reflns_theta_min 3.06
_exptl_absorpt_coefficient_mu 16.468
_exptl_absorpt_correction_T_max 0.4931
_exptl_absorpt_correction_T_min 0.2897
_exptl_absorpt_process_details 'Jacobson, R. (1998) Private communication'
_exptl_crystal_colour black
_exptl_crystal_density_diffrn 2.999
_exptl_crystal_density_method 'not measured'
_exptl_crystal_description Prism
_exptl_crystal_F_000 1170
_exptl_crystal_size_max 0.10
_exptl_crystal_size_mid 0.05
_exptl_crystal_size_min 0.05
_refine_diff_density_max 2.377
_refine_diff_density_min -1.239
_refine_diff_density_rms 0.375
_refine_ls_extinction_method none
_refine_ls_goodness_of_fit_ref 1.106
_refine_ls_hydrogen_treatment constr
_refine_ls_matrix_type full
_refine_ls_number_parameters 257
_refine_ls_number_reflns 5249
_refine_ls_number_restraints 7
_refine_ls_restrained_S_all 1.105
_refine_ls_R_factor_all 0.0549
_refine_ls_R_factor_gt 0.0411
_refine_ls_shift/su_max 0.002
_refine_ls_shift/su_mean 0.000
_refine_ls_structure_factor_coef Fsqd
_refine_ls_weighting_details 'calc w=1/[\s^2^(Fo^2^)+(0.2000P)^2^+0.0000P] where P=(Fo^2^+2Fc^2^)/3'
_refine_ls_weighting_scheme calc
_refine_ls_wR_factor_gt 0.0884
_refine_ls_wR_factor_ref 0.0921
_reflns_number_gt 4430
_reflns_number_total 5249
_reflns_threshold_expression >2sigma(I)
_cod_data_source_file c8ce02065e2.cif
_cod_data_source_block compound_5
_cod_depositor_comments 'Adding full bibliography for 7232246--7232253.cif.'
_cod_original_cell_volume 1441.0(5)
_cod_database_code 7232251

loop_
_symmetry_equiv_pos_as_xyz
'x, y, z'
'-x, -y, -z'

loop_
_atom_site_label
_atom_site_type_symbol
_atom_site_fract_x
_atom_site_fract_y
_atom_site_fract_z
_atom_site_U_iso_or_equiv
_atom_site_adp_type
_atom_site_occupancy
_atom_site_symmetry_multiplicity
_atom_site_calc_flag
_atom_site_refinement_flags
Sn1 Sn 0.1759(3) 0.2612(3) 0.7261(3) 0.0553(10) Uani 1 1 d .
Se1 Se 0.0214(6) 0.1521(4) 0.8796(5) 0.0621(16) Uani 1 1 d .
Se2 Se -0.1972(7) 0.2213(6) 0.8486(7) 0.0751(2) Uani 1 1 d .
Se3 Se -0.2172(8) 0.4187(6) 0.8733(6) 0.0945(3) Uani 1 1 d .
Se4 Se -0.0408(6) 0.4391(4) 0.7156(5) 0.0620(17) Uani 1 1 d .
Se5 Se 0.2226(6) 0.3925(4) 0.8813(5) 0.0679(16) Uani 1 1 d .
Se6 Se 0.4521(7) 0.3064(6) 0.8827(7) 0.0804(3) Uani 1 1 d .
Se7 Se 0.4440(8) 0.1184(6) 0.8895(6) 0.0832(3) Uani 1 1 d .
Se8 Se 0.4020(6) 0.0863(4) 0.7178(5) 0.0793(17) Uani 1 1 d .
Se9 Se 0.1259(7) 0.1325(5) 0.5685(5) 0.0784(19) Uani 1 1 d .
Se10 Se 0.3063(7) 0.1424(5) 0.4112(5) 0.081(19) Uani 1 1 d .
Se11 Se 0.2619(7) 0.3407(6) 0.4090(6) 0.072(2) Uani 1 1 d .
Se12 Se 0.3271(8) 0.3758(5) 0.5714(5) 0.070(19) Uani 1 1 d .
Mn1 Mn 0.1819(7) 0.7592(5) 0.7067(5) 0.0474(18) Uani 1 1 d D
N1 N 0.308(4) 0.835(3) 0.553(2) 0.062(16) Uani 1 1 d D
H1A H 0.2826 0.9117 0.5612 0.088 Uiso 1 1 calc R
H1B H 0.4005 0.8122 0.5485 0.088 Uiso 1 1 calc R
N2 N 0.150(4) 0.672(3) 0.5527(19) 0.059(10) Uani 1 1 d D
H2A H 0.1471 0.5997 0.5663 0.074 Uiso 1 1 calc R
H2B H 0.0682 0.7089 0.5392 0.074 Uiso 1 1 calc R
N3 N 0.373(3) 0.6171(19) 0.718(3) 0.062(2) Uani 1 1 d D
H3A H 0.3540 0.5487 0.7226 0.099 Uiso 1 1 calc R
H3B H 0.4476 0.6150 0.6597 0.099 Uiso 1 1 calc R
N4 N 0.260(4) 0.844(3) 0.836(2) 0.072(2) Uani 1 1 d D
H4A H 0.2610 0.9159 0.8184 0.104 Uiso 1 1 calc R
H4B H 0.2023 0.8458 0.9047 0.104 Uiso 1 1 calc R
N5 N -0.019(3) 0.905(2) 0.729(3) 0.072(4) Uani 1 1 d D
H5A H -0.0019 0.9721 0.7399 0.101 Uiso 1 1 calc R
H5B H -0.0516 0.9072 0.6677 0.101 Uiso 1 1 calc R
N6 N 0.016(3) 0.688(2) 0.834(2) 0.069(18) Uani 1 1 d D
H6A H 0.0289 0.6133 0.8182 0.089 Uiso 1 1 calc R
H6B H 0.0213 0.6980 0.9040 0.089 Uiso 1 1 calc R
C1 C 0.282(6) 0.798(3) 0.450(3) 0.072(16) Uani 1 1 d D
H1C H 0.3580 0.8032 0.3859 0.102 Uiso 1 1 calc R
H1D H 0.1962 0.8476 0.4393 0.102 Uiso 1 1 calc R
C2 C 0.268(5) 0.675(3) 0.455(4) 0.072(16) Uani 1 1 d D
H2C H 0.2493 0.6514 0.3868 0.102 Uiso 1 1 calc R
H2D H 0.3535 0.6237 0.4631 0.102 Uiso 1 1 calc R
C3 C 0.398(4) 0.652(3) 0.824(4) 0.073(15) Uani 1 1 d D
H3C H 0.4857 0.6042 0.8314 0.092 Uiso 1 1 calc R
H3D H 0.3241 0.6396 0.8860 0.092 Uiso 1 1 calc R
C4 C 0.403(4) 0.776(3) 0.833(6) 0.069(15) Uani 1 1 d D
H4C H 0.4280 0.7921 0.9003 0.092 Uiso 1 1 calc R
H4D H 0.4712 0.7936 0.7686 0.092 Uiso 1 1 calc R
C5 C -0.124(4) 0.880(3) 0.828(4) 0.070(2) Uani 1 1 d D
H5C H -0.2162 0.9270 0.8307 0.101 Uiso 1 1 calc R
H5D H -0.1003 0.8972 0.8962 0.101 Uiso 1 1 calc R
C6 C -0.122(2) 0.754(3) 0.820(4) 0.070(2) Uani 1 1 d D
H6C H -0.1977 0.7374 0.8782 0.101 Uiso 1 1 calc R
H6D H -0.1331 0.7336 0.7479 0.101 Uiso 1 1 calc R

loop_
_atom_site_aniso_label
_atom_site_aniso_U_11
_atom_site_aniso_U_22
_atom_site_aniso_U_33
_atom_site_aniso_U_23
_atom_site_aniso_U_13
_atom_site_aniso_U_12
Sn1 0.039(2) 0.0441(19) 0.083(3) 0.0008(16) -0.0178(18) -0.0086(15)
Se1 0.054(4) 0.044(3) 0.086(4) 0.005(3) -0.013(3) -0.014(3)
Se2 0.048(4) 0.098(5) 0.087(7) 0.036(4) -0.018(4) -0.031(4)
Se3 0.074(6) 0.083(5) 0.085(5) 0.003(4) 0.013(4) 0.015(4)
Se4 0.043(3) 0.044(3) 0.090(5) 0.014(3) -0.0032(3) -0.010(2)
Se5 0.075(4) 0.045(3) 0.093(4) 0.008(3) -0.029(3) -0.025(3)
Se6 0.050(4) 0.091(6) 0.079(6) -0.0040(5) -0.0047(4) 0.004(4)
Se7 0.068(6) 0.088(6) 0.086(5) 0.020(4) -0.037(4) 0.028(5)
Se8 0.085(3) 0.052(3) 0.088(5) -0.001(3) -0.022(3) 0.001(2)
Se9 0.103(5) 0.062(4) 0.076(4) -0.014(3) -0.020(4) -0.036(3)
Se10 0.066(4) 0.085(4) 0.087(4) -0.022(3) -0.018(3) -0.010(3)
Se11 0.065(4) 0.089(5) 0.065(5) 0.021(4) -0.023(4) -0.020(4)
Se12 0.077(5) 0.056(3) 0.086(4) 0.005(3) -0.021(4) -0.036(3)
Mn1 0.045(4) 0.041(4) 0.055(4) -0.005(3) -0.012(4) -0.011(3)
N1 0.066(3) 0.052(2) 0.069(5) 0.013(2) -0.014(3) -0.015(2)
N2 0.057(3) 0.054(2) 0.066(2) -0.003(16) -0.014(2) -0.015(2)
N3 0.066(5) 0.052(4) 0.059(3) -0.014(3) 0.00(3) -0.015(4)
N4 0.073(6) 0.071(4) 0.060(16) -0.015(19) 0.00(2) -0.012(4)
N5 0.068(6) 0.059(6) 0.070(4) -0.01(4) -0.013(4) 0.013(5)
N6 0.082(5) 0.057(5) 0.055(17) -0.003(2) -0.01(2) -0.005(4)
C1 0.061(4) 0.073(2) 0.062(3) 0.0130(19) 0.013(3) -0.013(2)
C2 0.061(4) 0.073(2) 0.062(3) 0.0130(19) 0.013(3) -0.013(2)
C3 0.060(15) 0.05(2) 0.077(4) -0.013(3) 0.002(2) 0.021(15)
C4 0.060(15) 0.05(2) 0.067(4) -0.013(3) 0.002(2) 0.021(15)
C5 0.054(5) 0.063(2) 0.075(4) 0.0013(2) 0.014(4) -0.013(3)
C6 0.054(5) 0.063(2) 0.075(4) 0.013(2) 0.014(4) -0.013(3)

loop_
_atom_type_symbol
_atom_type_description
_atom_type_scat_dispersion_real
_atom_type_scat_dispersion_imag
_atom_type_scat_source
C C 0.0033 0.0016 'International Tables Vol C Tables 4.2.6.8 and 6.1.1.4'
H H 0.0000 0.0000 'International Tables Vol C Tables 4.2.6.8 and 6.1.1.4'
N N 0.0061 0.0033 'International Tables Vol C Tables 4.2.6.8 and 6.1.1.4'
Mn Mn 0.3368 0.7283 'International Tables Vol C Tables 4.2.6.8 and 6.1.1.4'
Se Se -0.0929 2.2259 'International Tables Vol C Tables 4.2.6.8 and 6.1.1.4'
Sn Sn -0.6537 1.4246 'International Tables Vol C Tables 4.2.6.8 and 6.1.1.4'

loop_
_geom_angle_atom_site_label_1
_geom_angle_atom_site_label_2
_geom_angle_atom_site_label_3
_geom_angle
Se1 Sn1 Se8 88.45(19)
Se1 Sn1 Se4 95.8(2)
Se8 Sn1 Se4 175.0(2)
Se1 Sn1 Se5 94.3(2)
Se8 Sn1 Se5 95.8(2)
Se4 Sn1 Se5 86.5(2)
Se1 Sn1 Se12 178.7(2)
Se8 Sn1 Se12 92.8(2)
Se4 Sn1 Se12 82.9(2)
Se5 Sn1 Se12 85.5(2)
Se1 Sn1 Se9 86.1(2)
Se8 Sn1 Se9 85.2(2)
Se4 Sn1 Se9 92.5(2)
Se5 Sn1 Se9 178.9(2)
Se12 Sn1 Se9 94.1(2)
Se2 Se1 Sn1 100.7(3)
Se1 Se2 Se3 98.6(4)
Se4 Se3 Se2 99.1(3)
Se3 Se4 Sn1 102.3(3)
Se6 Se5 Sn1 103.1(3)
Se7 Se6 Se5 100.2(3)
Se6 Se7 Se8 101.7(3)
Se7 Se8 Sn1 100.5(3)
Se10 Se9 Sn1 101.7(3)
Se9 Se10 Se11 98.0(3)
Se10 Se11 Se12 98.7(3)
Se11 Se12 Sn1 102.0(3)
N3 Mn1 N5 169.9(13)
N3 Mn1 N4 79.5(12)
N5 Mn1 N4 93.3(14)
N3 Mn1 N2 94.3(12)
N5 Mn1 N2 94.0(13)
N4 Mn1 N2 168.1(12)
N3 Mn1 N6 96.2(12)
N5 Mn1 N6 77.7(6)
N4 Mn1 N6 97.6(12)
N2 Mn1 N6 93.2(11)
N3 Mn1 N1 93.6(14)
N5 Mn1 N1 93.9(12)
N4 Mn1 N1 94.3(13)
N2 Mn1 N1 75.8(11)
N6 Mn1 N1 165.7(13)
C1 N1 Mn1 110(2)
C1 N1 H1A 109.8
Mn1 N1 H1A 109.8
C1 N1 H1B 109.7
Mn1 N1 H1B 109.7
H1A N1 H1B 108.2
C2 N2 Mn1 108(3)
C2 N2 H2A 110.1
Mn1 N2 H2A 110.0
C2 N2 H2B 110.0
Mn1 N2 H2B 110.0
H2A N2 H2B 108.4
C3 N3 Mn1 102(2)
C3 N3 H3A 111.4
Mn1 N3 H3A 111.4
C3 N3 H3B 111.5
Mn1 N3 H3B 111.5
H3A N3 H3B 109.3
C4 N4 Mn1 108(3)
C4 N4 H4A 110.2
Mn1 N4 H4A 110.2
C4 N4 H4B 110.1
Mn1 N4 H4B 110.1
H4A N4 H4B 108.5
C5 N5 Mn1 106.4(14)
C5 N5 H5A 110.5
Mn1 N5 H5A 110.4
C5 N5 H5B 110.5
Mn1 N5 H5B 110.4
H5A N5 H5B 108.6
C6 N6 Mn1 105.3(11)
C6 N6 H6A 110.7
Mn1 N6 H6A 110.8
C6 N6 H6B 110.6
Mn1 N6 H6B 110.7
H6A N6 H6B 108.8
N1 C1 C2 111(3)
N1 C1 H1C 109.5
C2 C1 H1C 109.4
N1 C1 H1D 109.3
C2 C1 H1D 109.4
H1C C1 H1D 108.0
N2 C2 C1 107(3)
N2 C2 H2C 110.3
C1 C2 H2C 110.3
N2 C2 H2D 110.3
C1 C2 H2D 110.4
H2C C2 H2D 108.6
N3 C3 C4 115(4)
N3 C3 H3C 108.6
C4 C3 H3C 108.5
N3 C3 H3D 108.6
C4 C3 H3D 108.5
H3C C3 H3D 107.5
N4 C4 C3 105(3)
N4 C4 H4C 110.7
C3 C4 H4C 110.7
N4 C4 H4D 110.6
C3 C4 H4D 110.7
H4C C4 H4D 108.8
N5 C5 C6 108.8(16)
N5 C5 H5C 109.8
C6 C5 H5C 109.9
N5 C5 H5D 110.0
C6 C5 H5D 110.0
H5C C5 H5D 108.3
N6 C6 C5 106.6(18)
N6 C6 H6C 110.5
C5 C6 H6C 110.3
N6 C6 H6D 110.4
C5 C6 H6D 110.4
H6C C6 H6D 108.6

loop_
_geom_bond_atom_site_label_1
_geom_bond_atom_site_label_2
_geom_bond_distance
Sn1 Se1 2.703(6)
Sn1 Se8 2.708(6)
Sn1 Se4 2.717(6)
Sn1 Se5 2.721(6)
Sn1 Se12 2.736(7)
Sn1 Se9 2.741(6)
Se1 Se2 2.315(9)
Se2 Se3 2.378(10)
Se3 Se4 2.349(9)
Se5 Se6 2.326(8)
Se6 Se7 2.310(11)
Se7 Se8 2.333(9)
Se9 Se10 2.336(9)
Se10 Se11 2.346(9)
Se11 Se12 2.352(9)
Mn1 N3 2.284(19)
Mn1 N5 2.316(18)
Mn1 N4 2.276(17)
Mn1 N2 2.308(16)
Mn1 N6 2.300(17)
Mn1 N1 2.302(18)
N1 C1 1.477(19)
N1 H1A 0.9000
N1 H1B 0.9000
N2 C2 1.480(19)
N2 H2A 0.9000
N2 H2B 0.9000
N3 C3 1.480(19)
N3 H3A 0.9000
N3 H3B 0.9000
N4 C4 1.484(19)
N4 H4A 0.9000
N4 H4B 0.9000
N5 C5 1.487(14)
N5 H5A 0.9000
N5 H5B 0.9000
N6 C6 1.489(19)
N6 H6A 0.9000
N6 H6B 0.9000
C1 C2 1.540(19)
C1 H1C 0.9700
C1 H1D 0.9700
C2 H2C 0.9700
C2 H2D 0.9700
C3 C4 1.530(19)
C3 H3C 0.9700
C3 H3D 0.9700
C4 H4C 0.9700
C4 H4D 0.9700
C5 C6 1.542(19)
C5 H5C 0.9700
C5 H5D 0.9700
C6 H6C 0.9700
C6 H6D 0.9700

loop_
_geom_hbond_atom_site_label_D
_geom_hbond_atom_site_label_H
_geom_hbond_atom_site_label_A
_geom_hbond_distance_DH
_geom_hbond_distance_HA
_geom_hbond_distance_DA
_geom_hbond_angle_DHA
_geom_hbond_site_symmetry_A
N6 H6A Se4 0.90 2.81 3.61(3) 149.2 .
N5 H5A Se1 0.90 2.90 3.73(4) 153.1 1_565
N4 H4B Se1 0.90 3.03 3.92(3) 172.0 2_567
N4 H4A Se8 0.90 2.90 3.72(4) 152.3 1_565
N3 H3A Se12 0.90 2.94 3.66(3) 138.2 .
N2 H2A Se12 0.90 2.90 3.65(3) 141.8 .
N1 H1A Se9 0.90 2.76 3.62(4) 160.5 1_565

loop_
_geom_torsion_atom_site_label_1
_geom_torsion_atom_site_label_2
_geom_torsion_atom_site_label_3
_geom_torsion_atom_site_label_4
_geom_torsion
Se8 Sn1 Se1 Se2 -152.3(3)
Se4 Sn1 Se1 Se2 25.1(3)
Se5 Sn1 Se1 Se2 112.0(3)
Se12 Sn1 Se1 Se2 32(10)
Se9 Sn1 Se1 Se2 -67.0(3)
Sn1 Se1 Se2 Se3 -55.7(4)
Se1 Se2 Se3 Se4 67.6(4)
Se2 Se3 Se4 Sn1 -47.1(4)
Se1 Sn1 Se4 Se3 13.6(3)
Se8 Sn1 Se4 Se3 162(2)
Se5 Sn1 Se4 Se3 -80.3(3)
Se12 Sn1 Se4 Se3 -166.2(3)
Se9 Sn1 Se4 Se3 100.0(3)
Se1 Sn1 Se5 Se6 103.3(3)
Se8 Sn1 Se5 Se6 14.4(3)
Se4 Sn1 Se5 Se6 -161.2(3)
Se12 Sn1 Se5 Se6 -78.0(3)
Se9 Sn1 Se5 Se6 -144(13)
Sn1 Se5 Se6 Se7 -46.2(4)
Se5 Se6 Se7 Se8 64.9(4)
Se6 Se7 Se8 Sn1 -52.2(4)
Se1 Sn1 Se8 Se7 -72.7(3)
Se4 Sn1 Se8 Se7 139(2)
Se5 Sn1 Se8 Se7 21.4(3)
Se12 Sn1 Se8 Se7 107.2(3)
Se9 Sn1 Se8 Se7 -159.0(3)
Se1 Sn1 Se9 Se10 -159.6(3)
Se8 Sn1 Se9 Se10 -70.9(3)
Se4 Sn1 Se9 Se10 104.7(3)
Se5 Sn1 Se9 Se10 87(13)
Se12 Sn1 Se9 Se10 21.6(3)
Sn1 Se9 Se10 Se11 -54.4(3)
Se9 Se10 Se11 Se12 69.0(3)
Se10 Se11 Se12 Sn1 -51.6(3)
Se1 Sn1 Se12 Se11 -82(10)
Se8 Sn1 Se12 Se11 102.9(3)
Se4 Sn1 Se12 Se11 -74.5(3)
Se5 Sn1 Se12 Se11 -161.5(3)
Se9 Sn1 Se12 Se11 17.5(3)
N3 Mn1 N1 C1 101(3)
N5 Mn1 N1 C1 -86(3)
N4 Mn1 N1 C1 -179(3)
N2 Mn1 N1 C1 7(3)
N6 Mn1 N1 C1 -33(7)
N3 Mn1 N2 C2 -69(3)
N5 Mn1 N2 C2 117(3)
N4 Mn1 N2 C2 -11(7)
N6 Mn1 N2 C2 -165(3)
N1 Mn1 N2 C2 24(3)
N5 Mn1 N3 C3 -27(8)
N4 Mn1 N3 C3 17(2)
N2 Mn1 N3 C3 -173(2)
N6 Mn1 N3 C3 -79(2)
N1 Mn1 N3 C3 111(2)
N3 Mn1 N4 C4 14(3)
N5 Mn1 N4 C4 -173(3)
N2 Mn1 N4 C4 -45(8)
N6 Mn1 N4 C4 109(3)
N1 Mn1 N4 C4 -79(3)
N3 Mn1 N5 C5 -40(8)
N4 Mn1 N5 C5 -84(3)
N2 Mn1 N5 C5 106(3)
N6 Mn1 N5 C5 13(3)
N1 Mn1 N5 C5 -178(3)
N3 Mn1 N6 C6 -167(3)
N5 Mn1 N6 C6 21(3)
N4 Mn1 N6 C6 112(3)
N2 Mn1 N6 C6 -73(3)
N1 Mn1 N6 C6 -34(6)
Mn1 N1 C1 C2 -37(5)
Mn1 N2 C2 C1 -50(5)
N1 C1 C2 N2 59(6)
Mn1 N3 C3 C4 -50(3)
Mn1 N4 C4 C3 -41(5)
N3 C3 C4 N4 66(5)
Mn1 N5 C5 C6 -45(4)
Mn1 N6 C6 C5 -51(3)
N5 C5 C6 N6 68(3)
